data_7018671
loop_
_publ_author_name
'Kabro, Anzhelika'
'Ghattas, Ghazi'
'Roisnel, Thierry'
'Fischmeister, C\'edric'
'Bruneau, Christian'

_publ_section_title
;
 New ruthenium metathesis catalysts with chelating indenylidene ligands:
 synthesis, characterization and reactivity.
;
_journal_issue 13
_journal_name_full 'Dalton transactions (Cambridge, England : 2003)'
_journal_page_first 3695
_journal_page_last 3700
_journal_paper_doi 10.1039/c2dt12271e
_journal_volume 41
_journal_year 2012
_chemical_compound_source 'synthesis as described'
_chemical_formula_moiety 'C41 H41 Cl2 O2 P Ru1'
_chemical_formula_sum 'C41 H41 Cl2 O2 P Ru'
_chemical_formula_weight 768.68
_chemical_name_systematic
;
?
;
_space_group_IT_number 61
_symmetry_cell_setting orthorhombic
_symmetry_Int_Tables_number 61
_symmetry_space_group_name_Hall '-P 2bc 2ac'
_symmetry_space_group_name_H-M 'P c a b'
_atom_sites_solution_hydrogens geom
_atom_sites_solution_primary direct
_atom_sites_solution_secondary difmap
_audit_conform_dict_location ftp://ftp.iucr.org/pub/cif_core.dic
_audit_conform_dict_name cif_core.dic
_audit_conform_dict_version 2.3
_audit_creation_date 2010-04-26T14:17:34-00:00
_audit_creation_method 'WinGX routine CIF_UPDATE'
_cell_angle_alpha 90
_cell_angle_beta 90
_cell_angle_gamma 90
_cell_formula_units_Z 8
_cell_length_a 11.3090(3)
_cell_length_b 23.9659(7)
_cell_length_c 26.7843(6)
_cell_measurement_reflns_used 9595
_cell_measurement_temperature 150(2)
_cell_measurement_theta_max 27.4
_cell_measurement_theta_min 2.13
_cell_measurement_wavelength 0.71073
_cell_volume 7259.4(3)
_computing_cell_refinement 'Bruker SMART (Bruker, 2002)'
_computing_data_collection 'Bruker SAINT (Bruker, 2002)'
_computing_data_reduction 'Bruker SAINT (Bruker, 2002)'
_computing_molecular_graphics 'Ortep-3 for Windows (Farrugia, 1997)'
_computing_publication_material
;
WinGX publication routines (Farrugia, 1999),
CRYSCAL (T. Roisnel, local program)
;
_computing_structure_refinement 'SHELXL-97 (Sheldrick, 1997)'
_computing_structure_solution 'SIR97 (Altomare et al., 1999))'
_diffrn_ambient_temperature 150(2)
_diffrn_detector 'CCD plate'
_diffrn_measured_fraction_theta_full 0.997
_diffrn_measured_fraction_theta_max 0.997
_diffrn_measurement_device_type 'APEXII, Bruker-AXS'
_diffrn_measurement_method 'CCD rotation images, thin slices'
_diffrn_radiation_monochromator graphite
_diffrn_radiation_probe x-ray
_diffrn_radiation_type MoK\a
_diffrn_radiation_wavelength 0.71073
_diffrn_reflns_av_R_equivalents 0.055
_diffrn_reflns_av_unetI/netI 0.05
_diffrn_reflns_limit_h_max 14
_diffrn_reflns_limit_h_min -14
_diffrn_reflns_limit_k_max 31
_diffrn_reflns_limit_k_min -13
_diffrn_reflns_limit_l_max 30
_diffrn_reflns_limit_l_min -34
_diffrn_reflns_number 33679
_diffrn_reflns_theta_full 27.48
_diffrn_reflns_theta_max 27.48
_diffrn_reflns_theta_min 2.97
_exptl_absorpt_coefficient_mu 0.658
_exptl_absorpt_correction_T_max 0.943
_exptl_absorpt_correction_T_min 0.647
_exptl_absorpt_correction_type multi-scan
_exptl_absorpt_process_details
;
[Sheldrick, G.M. (2002). SADABS Bruker AXS Inc., Madison, Wisconsin, USA]
;
_exptl_crystal_colour red
_exptl_crystal_density_diffrn 1.407
_exptl_crystal_density_method 'not measured'
_exptl_crystal_description prism
_exptl_crystal_F_000 3168
_exptl_crystal_size_max 0.34
_exptl_crystal_size_mid 0.19
_exptl_crystal_size_min 0.09
_refine_diff_density_max 0.608
_refine_diff_density_min -0.403
_refine_diff_density_rms 0.072
_refine_ls_extinction_method none
_refine_ls_goodness_of_fit_ref 1.035
_refine_ls_hydrogen_treatment constr
_refine_ls_matrix_type full
_refine_ls_number_parameters 430
_refine_ls_number_reflns 8309
_refine_ls_number_restraints 0
_refine_ls_restrained_S_all 1.035
_refine_ls_R_factor_all 0.0466
_refine_ls_R_factor_gt 0.0339
_refine_ls_shift/su_max 0.008
_refine_ls_shift/su_mean 0
_refine_ls_structure_factor_coef Fsqd
_refine_ls_weighting_details 'calc w=1/[\s^2^(Fo^2^)+(0.0403P)^2^+0.2202P] where P=(Fo^2^+2Fc^2^)/3'
_refine_ls_weighting_scheme calc
_refine_ls_wR_factor_gt 0.0824
_refine_ls_wR_factor_ref 0.0884
_reflns_number_gt 6657
_reflns_number_total 8309
_reflns_threshold_expression >2sigma(I)
_cod_data_source_file c2dt12271e.txt
_cod_data_source_block job3
_cod_database_code 7018671

loop_
_symmetry_equiv_pos_as_xyz
'x, y, z'
'-x, -y+1/2, z+1/2'
'x+1/2, -y, -z+1/2'
'-x+1/2, y+1/2, -z'
'-x, -y, -z'
'x, y-1/2, -z-1/2'
'-x-1/2, y, z-1/2'
'x-1/2, -y-1/2, z'

loop_
_atom_site_label
_atom_site_type_symbol
_atom_site_fract_x
_atom_site_fract_y
_atom_site_fract_z
_atom_site_U_iso_or_equiv
_atom_site_adp_type
_atom_site_occupancy
_atom_site_symmetry_multiplicity
_atom_site_calc_flag
_atom_site_refinement_flags
Ru1 Ru 0.373312(15) 0.064538(7) 0.355362(6) 0.01731(6) Uani 1 1 d .
Cl1 Cl 0.27876(5) 0.09924(3) 0.28599(2) 0.02782(14) Uani 1 1 d .
Cl2 Cl 0.54320(5) 0.07901(2) 0.40114(2) 0.02439(13) Uani 1 1 d .
P1 P 0.26388(5) 0.11261(2) 0.40956(2) 0.01768(12) Uani 1 1 d .
C1 C 0.3171(2) 0.10989(10) 0.47412(8) 0.0212(5) Uani 1 1 d .
C2 C 0.3505(2) 0.05860(10) 0.49435(9) 0.0291(6) Uani 1 1 d .
H2 H 0.3459 0.0257 0.4747 0.035 Uiso 1 1 calc R
C3 C 0.3905(2) 0.05565(12) 0.54314(10) 0.0365(7) Uani 1 1 d .
H3 H 0.4116 0.0205 0.5569 0.044 Uiso 1 1 calc R
C4 C 0.3999(2) 0.10307(12) 0.57193(9) 0.0346(6) Uani 1 1 d .
H4 H 0.4285 0.1008 0.6052 0.041 Uiso 1 1 calc R
C5 C 0.3677(2) 0.15378(12) 0.55212(9) 0.0379(7) Uani 1 1 d .
H5 H 0.3734 0.1866 0.5719 0.045 Uiso 1 1 calc R
C6 C 0.3267(2) 0.15735(11) 0.50298(9) 0.0320(6) Uani 1 1 d .
H6 H 0.3053 0.1926 0.4894 0.038 Uiso 1 1 calc R
C7 C 0.25531(19) 0.18673(10) 0.39463(8) 0.0203(5) Uani 1 1 d .
C8 C 0.3495(2) 0.21267(10) 0.37065(9) 0.0285(5) Uani 1 1 d .
H8 H 0.4166 0.1913 0.3611 0.034 Uiso 1 1 calc R
C9 C 0.3462(3) 0.26978(11) 0.36042(10) 0.0385(7) Uani 1 1 d .
H9 H 0.4091 0.2869 0.3425 0.046 Uiso 1 1 calc R
C10 C 0.2513(2) 0.30124(11) 0.37642(10) 0.0338(6) Uani 1 1 d .
H10 H 0.2506 0.3404 0.3711 0.041 Uiso 1 1 calc R
C11 C 0.1573(2) 0.27587(11) 0.40012(9) 0.0311(6) Uani 1 1 d .
H11 H 0.0908 0.2975 0.4099 0.037 Uiso 1 1 calc R
C12 C 0.1594(2) 0.21898(10) 0.40979(9) 0.0268(5) Uani 1 1 d .
H12 H 0.0952 0.202 0.4268 0.032 Uiso 1 1 calc R
C13 C 0.10883(19) 0.09232(10) 0.41425(8) 0.0219(5) Uani 1 1 d .
C14 C 0.0428(2) 0.08830(11) 0.37060(9) 0.0304(6) Uani 1 1 d .
H14 H 0.0782 0.0977 0.3395 0.037 Uiso 1 1 calc R
C15 C -0.0738(2) 0.07072(12) 0.37181(11) 0.0363(6) Uani 1 1 d .
H15 H -0.1184 0.0682 0.3419 0.044 Uiso 1 1 calc R
C16 C -0.1251(2) 0.05671(12) 0.41751(11) 0.0389(7) Uani 1 1 d .
H16 H -0.2048 0.0442 0.4186 0.047 Uiso 1 1 calc R
C17 C -0.0617(2) 0.06076(11) 0.46058(11) 0.0361(6) Uani 1 1 d .
H17 H -0.0973 0.0507 0.4914 0.043 Uiso 1 1 calc R
C18 C 0.0552(2) 0.07954(10) 0.45983(9) 0.0276(5) Uani 1 1 d .
H18 H 0.098 0.0836 0.4901 0.033 Uiso 1 1 calc R
O21 O 0.48968(13) 0.00374(6) 0.29918(6) 0.0222(3) Uani 1 1 d .
C22 C 0.6049(2) 0.01111(10) 0.27463(9) 0.0252(5) Uani 1 1 d .
H22 H 0.6059 -0.0098 0.2423 0.03 Uiso 1 1 calc R
C23 C 0.7018(2) -0.01019(11) 0.30809(10) 0.0336(6) Uani 1 1 d .
H23A H 0.6999 0.01 0.3399 0.05 Uiso 1 1 calc R
H23B H 0.7786 -0.0043 0.2919 0.05 Uiso 1 1 calc R
H23C H 0.6902 -0.0501 0.3143 0.05 Uiso 1 1 calc R
C24 C 0.6156(3) 0.07294(11) 0.26461(11) 0.0404(7) Uani 1 1 d .
H24A H 0.546 0.0857 0.246 0.061 Uiso 1 1 calc R
H24B H 0.687 0.0801 0.2449 0.061 Uiso 1 1 calc R
H24C H 0.6205 0.0931 0.2964 0.061 Uiso 1 1 calc R
C25 C 0.44828(19) -0.04936(9) 0.30796(8) 0.0188(4) Uani 1 1 d .
C26 C 0.4886(2) -0.09947(10) 0.28647(8) 0.0223(5) Uani 1 1 d .
H26 H 0.5506 -0.0994 0.2626 0.027 Uiso 1 1 calc R
C27 C 0.4345(2) -0.14948(10) 0.30131(9) 0.0252(5) Uani 1 1 d .
C28 C 0.3396(2) -0.15056(10) 0.33591(8) 0.0242(5) Uani 1 1 d .
H28 H 0.3032 -0.1847 0.3452 0.029 Uiso 1 1 calc R
C29 C 0.3020(2) -0.10085(10) 0.35554(8) 0.0203(5) Uani 1 1 d .
C30 C 0.35684(19) -0.05076(9) 0.34167(8) 0.0187(5) Uani 1 1 d .
O31 O 0.46634(15) -0.20086(7) 0.28395(7) 0.0357(4) Uani 1 1 d .
C32 C 0.5840(2) -0.21098(11) 0.26524(10) 0.0332(6) Uani 1 1 d .
H32 H 0.6006 -0.1852 0.2367 0.04 Uiso 1 1 calc R
C33 C 0.5803(3) -0.27089(12) 0.24639(11) 0.0450(7) Uani 1 1 d .
H33A H 0.561 -0.296 0.2741 0.067 Uiso 1 1 calc R
H33B H 0.6576 -0.281 0.2325 0.067 Uiso 1 1 calc R
H33C H 0.5198 -0.2743 0.2204 0.067 Uiso 1 1 calc R
C34 C 0.6763(3) -0.20278(12) 0.30549(11) 0.0458(7) Uani 1 1 d .
H34A H 0.6772 -0.1636 0.3158 0.069 Uiso 1 1 calc R
H34B H 0.7543 -0.2131 0.2924 0.069 Uiso 1 1 calc R
H34C H 0.6572 -0.2264 0.3343 0.069 Uiso 1 1 calc R
C35 C 0.3055(2) -0.00418(10) 0.36921(8) 0.0204(5) Uani 1 1 d .
C36 C 0.2133(2) -0.03033(10) 0.40031(9) 0.0240(5) Uani 1 1 d .
H36 H 0.1628 -0.0107 0.4225 0.029 Uiso 1 1 calc R
C37 C 0.2106(2) -0.08618(10) 0.39284(8) 0.0232(5) Uani 1 1 d .
C38 C 0.1343(2) -0.12825(10) 0.41845(9) 0.0299(6) Uani 1 1 d .
C39 C 0.0188(3) -0.13787(13) 0.40206(11) 0.0436(7) Uani 1 1 d .
C40 C -0.0350(3) -0.1048(2) 0.36020(12) 0.0710(12) Uani 1 1 d .
H40A H 0.0276 -0.0918 0.3377 0.106 Uiso 1 1 calc R
H40B H -0.0774 -0.0726 0.3739 0.106 Uiso 1 1 calc R
H40C H -0.0904 -0.1284 0.3416 0.106 Uiso 1 1 calc R
C41 C -0.0460(3) -0.18006(16) 0.42650(14) 0.0649(11) Uani 1 1 d .
H41 H -0.1232 -0.1891 0.4151 0.078 Uiso 1 1 calc R
C42 C 0.0007(4) -0.20838(14) 0.46667(15) 0.0719(13) Uani 1 1 d .
H42 H -0.0445 -0.2364 0.4829 0.086 Uiso 1 1 calc R
C43 C 0.1124(4) -0.19619(13) 0.48317(14) 0.0616(10) Uani 1 1 d .
H43 H 0.1427 -0.215 0.5116 0.074 Uiso 1 1 calc R
C44 C 0.1816(3) -0.15723(12) 0.45929(11) 0.0427(7) Uani 1 1 d .
C45 C 0.3042(3) -0.14536(16) 0.47802(12) 0.0628(10) Uani 1 1 d .
H45A H 0.319 -0.1672 0.5083 0.094 Uiso 1 1 calc R
H45B H 0.3117 -0.1055 0.4856 0.094 Uiso 1 1 calc R
H45C H 0.362 -0.1557 0.4524 0.094 Uiso 1 1 calc R

loop_
_atom_site_aniso_label
_atom_site_aniso_U_11
_atom_site_aniso_U_22
_atom_site_aniso_U_33
_atom_site_aniso_U_23
_atom_site_aniso_U_13
_atom_site_aniso_U_12
Ru1 0.01527(10) 0.01508(10) 0.02157(10) -0.00083(7) -0.00019(7) -0.00015(7)
Cl1 0.0282(3) 0.0304(3) 0.0248(3) 0.0004(2) -0.0055(2) 0.0031(2)
Cl2 0.0169(3) 0.0248(3) 0.0315(3) -0.0024(2) -0.0025(2) -0.0006(2)
P1 0.0160(3) 0.0160(3) 0.0210(3) -0.0013(2) -0.0019(2) 0.0016(2)
C1 0.0184(11) 0.0241(12) 0.0212(11) 0.0008(9) -0.0018(9) -0.0007(9)
C2 0.0317(14) 0.0238(13) 0.0317(13) 0.0001(10) -0.0045(11) 0.0029(10)
C3 0.0380(16) 0.0374(16) 0.0342(14) 0.0124(12) -0.0051(12) 0.0037(12)
C4 0.0323(15) 0.0491(18) 0.0224(12) 0.0028(12) -0.0039(11) -0.0014(12)
C5 0.0484(18) 0.0391(16) 0.0261(13) -0.0054(12) -0.0076(12) -0.0009(13)
C6 0.0392(15) 0.0284(14) 0.0283(13) 0.0008(11) -0.0072(11) 0.0023(12)
C7 0.0199(11) 0.0193(11) 0.0218(11) -0.0003(9) -0.0048(9) 0.0034(9)
C8 0.0246(13) 0.0224(13) 0.0385(13) -0.0023(11) 0.0032(10) 0.0023(10)
C9 0.0385(16) 0.0238(14) 0.0533(17) 0.0048(12) 0.0047(13) -0.0038(12)
C10 0.0387(15) 0.0173(12) 0.0454(15) 0.0003(11) -0.0090(12) 0.0034(11)
C11 0.0327(14) 0.0241(13) 0.0364(14) -0.0048(11) -0.0062(11) 0.0089(11)
C12 0.0236(13) 0.0258(13) 0.0311(13) -0.0023(10) -0.0008(10) 0.0045(10)
C13 0.0163(11) 0.0190(11) 0.0303(12) -0.0037(10) 0.0002(9) 0.0044(9)
C14 0.0238(13) 0.0342(14) 0.0334(13) -0.0005(11) -0.0021(10) -0.0019(11)
C15 0.0224(14) 0.0411(16) 0.0455(16) -0.0042(13) -0.0058(12) -0.0033(11)
C16 0.0190(14) 0.0399(17) 0.0577(18) -0.0090(14) 0.0041(12) -0.0052(11)
C17 0.0264(14) 0.0384(16) 0.0435(16) -0.0003(12) 0.0130(12) 0.0009(11)
C18 0.0269(13) 0.0248(13) 0.0311(13) -0.0038(10) 0.0030(10) 0.0020(10)
O21 0.0195(8) 0.0185(8) 0.0285(8) 0.0003(7) 0.0058(6) -0.0017(6)
C22 0.0239(12) 0.0242(12) 0.0275(12) -0.0040(10) 0.0104(9) -0.0059(10)
C23 0.0225(13) 0.0362(15) 0.0422(15) -0.0098(12) 0.0046(11) -0.0057(11)
C24 0.0487(18) 0.0290(15) 0.0433(16) 0.0050(12) 0.0204(13) -0.0057(13)
C25 0.0160(11) 0.0193(11) 0.0209(11) 0.0001(9) -0.0033(8) -0.0017(8)
C26 0.0186(12) 0.0240(12) 0.0243(11) -0.0051(10) 0.0043(9) 0.0006(9)
C27 0.0225(12) 0.0196(12) 0.0335(13) -0.0084(10) 0.0006(10) -0.0011(9)
C28 0.0220(12) 0.0184(12) 0.0320(12) -0.0031(10) 0.0024(10) -0.0056(9)
C29 0.0171(11) 0.0202(11) 0.0237(11) -0.0012(9) -0.0008(9) -0.0026(9)
C30 0.0155(11) 0.0175(11) 0.0231(11) -0.0030(9) -0.0003(9) -0.0005(8)
O31 0.0301(10) 0.0213(9) 0.0558(11) -0.0151(8) 0.0121(8) -0.0028(7)
C32 0.0363(15) 0.0273(14) 0.0361(14) -0.0041(11) 0.0096(11) 0.0051(11)
C33 0.0591(19) 0.0291(16) 0.0467(16) -0.0131(13) 0.0081(15) 0.0093(14)
C34 0.0452(17) 0.0339(16) 0.0584(18) -0.0072(14) -0.0051(14) 0.0093(14)
C35 0.0180(11) 0.0201(11) 0.0232(11) -0.0027(9) 0.0003(9) 0.0011(9)
C36 0.0227(12) 0.0212(12) 0.0280(12) -0.0029(10) 0.0066(9) -0.0017(9)
C37 0.0191(12) 0.0231(12) 0.0272(12) -0.0006(10) 0.0031(9) -0.0020(9)
C38 0.0305(14) 0.0197(12) 0.0394(14) -0.0060(11) 0.0162(11) -0.0054(10)
C39 0.0360(16) 0.0516(19) 0.0432(16) -0.0185(14) 0.0161(13) -0.0182(14)
C40 0.0336(19) 0.123(4) 0.056(2) -0.007(2) -0.0031(15) -0.026(2)
C41 0.054(2) 0.068(3) 0.072(2) -0.032(2) 0.0377(19) -0.0397(19)
C42 0.099(3) 0.0325(18) 0.084(3) -0.0096(18) 0.064(2) -0.023(2)
C43 0.085(3) 0.0252(16) 0.074(2) 0.0132(16) 0.043(2) 0.0044(17)
C44 0.0504(18) 0.0262(14) 0.0515(17) 0.0086(13) 0.0249(14) 0.0069(13)
C45 0.050(2) 0.077(3) 0.061(2) 0.0328(19) 0.0083(16) 0.0229(18)

loop_
_atom_type_symbol
_atom_type_description
_atom_type_scat_dispersion_real
_atom_type_scat_dispersion_imag
_atom_type_scat_source
C C 0.0033 0.0016 'International Tables Vol C Tables 4.2.6.8 and 6.1.1.4'
H H 0 0 'International Tables Vol C Tables 4.2.6.8 and 6.1.1.4'
P P 0.1023 0.0942 'International Tables Vol C Tables 4.2.6.8 and 6.1.1.4'
Cl Cl 0.1484 0.1585 'International Tables Vol C Tables 4.2.6.8 and 6.1.1.4'
Ru Ru -1.2594 0.8363 'International Tables Vol C Tables 4.2.6.8 and 6.1.1.4'
O O 0.0106 0.006 'International Tables Vol C Tables 4.2.6.8 and 6.1.1.4'

loop_
_geom_angle_atom_site_label_1
_geom_angle_atom_site_label_2
_geom_angle_atom_site_label_3
_geom_angle
C35 Ru1 P1 95.70(7)
C35 Ru1 Cl1 106.90(7)
P1 Ru1 Cl1 94.65(2)
C35 Ru1 Cl2 111.83(7)
P1 Ru1 Cl2 92.21(2)
Cl1 Ru1 Cl2 139.72(2)
C35 Ru1 O21 79.54(8)
P1 Ru1 O21 175.01(4)
Cl1 Ru1 O21 88.22(4)
Cl2 Ru1 O21 88.21(4)
C7 P1 C13 102.93(10)
C7 P1 C1 105.01(10)
C13 P1 C1 103.97(10)
C7 P1 Ru1 112.98(7)
C13 P1 Ru1 116.16(7)
C1 P1 Ru1 114.45(8)
C6 C1 C2 119.2(2)
C6 C1 P1 121.69(18)
C2 C1 P1 119.14(18)
C3 C2 C1 120.0(2)
C3 C2 H2 120
C1 C2 H2 120
C4 C3 C2 120.8(2)
C4 C3 H3 119.6
C2 C3 H3 119.6
C5 C4 C3 119.5(2)
C5 C4 H4 120.2
C3 C4 H4 120.2
C4 C5 C6 120.3(3)
C4 C5 H5 119.8
C6 C5 H5 119.8
C1 C6 C5 120.2(2)
C1 C6 H6 119.9
C5 C6 H6 119.9
C8 C7 C12 118.9(2)
C8 C7 P1 119.75(17)
C12 C7 P1 121.22(18)
C7 C8 C9 120.6(2)
C7 C8 H8 119.7
C9 C8 H8 119.7
C10 C9 C8 119.7(3)
C10 C9 H9 120.2
C8 C9 H9 120.2
C11 C10 C9 120.1(2)
C11 C10 H10 119.9
C9 C10 H10 119.9
C10 C11 C12 120.4(2)
C10 C11 H11 119.8
C12 C11 H11 119.8
C11 C12 C7 120.3(2)
C11 C12 H12 119.9
C7 C12 H12 119.9
C14 C13 C18 119.1(2)
C14 C13 P1 118.46(18)
C18 C13 P1 122.40(18)
C15 C14 C13 120.8(2)
C15 C14 H14 119.6
C13 C14 H14 119.6
C14 C15 C16 119.3(3)
C14 C15 H15 120.3
C16 C15 H15 120.3
C17 C16 C15 120.5(2)
C17 C16 H16 119.8
C15 C16 H16 119.8
C16 C17 C18 120.6(3)
C16 C17 H17 119.7
C18 C17 H17 119.7
C17 C18 C13 119.6(2)
C17 C18 H18 120.2
C13 C18 H18 120.2
C25 O21 C22 119.28(17)
C25 O21 Ru1 105.05(12)
C22 O21 Ru1 132.29(13)
O21 C22 C23 109.78(18)
O21 C22 C24 105.56(19)
C23 C22 C24 112.3(2)
O21 C22 H22 109.7
C23 C22 H22 109.7
C24 C22 H22 109.7
C22 C23 H23A 109.5
C22 C23 H23B 109.5
H23A C23 H23B 109.5
C22 C23 H23C 109.5
H23A C23 H23C 109.5
H23B C23 H23C 109.5
C22 C24 H24A 109.5
C22 C24 H24B 109.5
H24A C24 H24B 109.5
C22 C24 H24C 109.5
H24A C24 H24C 109.5
H24B C24 H24C 109.5
C30 C25 O21 113.03(19)
C30 C25 C26 119.5(2)
O21 C25 C26 127.5(2)
C27 C26 C25 118.2(2)
C27 C26 H26 120.9
C25 C26 H26 120.9
O31 C27 C26 124.0(2)
O31 C27 C28 114.0(2)
C26 C27 C28 122.0(2)
C29 C28 C27 118.0(2)
C29 C28 H28 121
C27 C28 H28 121
C28 C29 C30 120.4(2)
C28 C29 C37 133.0(2)
C30 C29 C37 106.5(2)
C25 C30 C29 121.9(2)
C25 C30 C35 127.8(2)
C29 C30 C35 110.2(2)
C27 O31 C32 120.91(19)
O31 C32 C34 111.5(2)
O31 C32 C33 104.4(2)
C34 C32 C33 112.2(2)
O31 C32 H32 109.5
C34 C32 H32 109.5
C33 C32 H32 109.5
C32 C33 H33A 109.5
C32 C33 H33B 109.5
H33A C33 H33B 109.5
C32 C33 H33C 109.5
H33A C33 H33C 109.5
H33B C33 H33C 109.5
C32 C34 H34A 109.5
C32 C34 H34B 109.5
H34A C34 H34B 109.5
C32 C34 H34C 109.5
H34A C34 H34C 109.5
H34B C34 H34C 109.5
C30 C35 C36 103.99(19)
C30 C35 Ru1 114.47(16)
C36 C35 Ru1 141.53(17)
C37 C36 C35 110.7(2)
C37 C36 H36 124.7
C35 C36 H36 124.7
C36 C37 C29 108.6(2)
C36 C37 C38 127.8(2)
C29 C37 C38 123.6(2)
C39 C38 C44 121.3(3)
C39 C38 C37 120.5(2)
C44 C38 C37 118.2(2)
C38 C39 C41 117.3(3)
C38 C39 C40 121.8(3)
C41 C39 C40 121.0(3)
C39 C40 H40A 109.5
C39 C40 H40B 109.5
H40A C40 H40B 109.5
C39 C40 H40C 109.5
H40A C40 H40C 109.5
H40B C40 H40C 109.5
C42 C41 C39 121.1(3)
C42 C41 H41 119.5
C39 C41 H41 119.5
C43 C42 C41 120.1(3)
C43 C42 H42 120
C41 C42 H42 120
C42 C43 C44 121.3(4)
C42 C43 H43 119.4
C44 C43 H43 119.4
C43 C44 C38 118.8(3)
C43 C44 C45 119.9(3)
C38 C44 C45 121.3(2)
C44 C45 H45A 109.5
C44 C45 H45B 109.5
H45A C45 H45B 109.5
C44 C45 H45C 109.5
H45A C45 H45C 109.5
H45B C45 H45C 109.5

loop_
_geom_bond_atom_site_label_1
_geom_bond_atom_site_label_2
_geom_bond_distance
Ru1 C35 1.854(2)
Ru1 P1 2.2285(6)
Ru1 Cl1 2.2995(6)
Ru1 Cl2 2.3054(6)
Ru1 O21 2.4737(15)
P1 C7 1.823(2)
P1 C13 1.824(2)
P1 C1 1.832(2)
C1 C6 1.380(3)
C1 C2 1.396(3)
C2 C3 1.384(4)
C2 H2 0.95
C3 C4 1.378(4)
C3 H3 0.95
C4 C5 1.375(4)
C4 H4 0.95
C5 C6 1.398(3)
C5 H5 0.95
C6 H6 0.95
C7 C8 1.390(3)
C7 C12 1.392(3)
C8 C9 1.396(4)
C8 H8 0.95
C9 C10 1.380(4)
C9 H9 0.95
C10 C11 1.379(4)
C10 H10 0.95
C11 C12 1.388(3)
C11 H11 0.95
C12 H12 0.95
C13 C14 1.390(3)
C13 C18 1.397(3)
C14 C15 1.385(4)
C14 H14 0.95
C15 C16 1.395(4)
C15 H15 0.95
C16 C17 1.362(4)
C16 H16 0.95
C17 C18 1.397(4)
C17 H17 0.95
C18 H18 0.95
O21 C25 1.376(3)
O21 C22 1.470(3)
C22 C23 1.506(4)
C22 C24 1.511(3)
C22 H22 1
C23 H23A 0.98
C23 H23B 0.98
C23 H23C 0.98
C24 H24A 0.98
C24 H24B 0.98
C24 H24C 0.98
C25 C30 1.373(3)
C25 C26 1.408(3)
C26 C27 1.403(3)
C26 H26 0.95
C27 O31 1.365(3)
C27 C28 1.418(3)
C28 C29 1.370(3)
C28 H28 0.95
C29 C30 1.401(3)
C29 C37 1.480(3)
C30 C35 1.458(3)
O31 C32 1.442(3)
C32 C34 1.513(4)
C32 C33 1.523(3)
C32 H32 1
C33 H33A 0.98
C33 H33B 0.98
C33 H33C 0.98
C34 H34A 0.98
C34 H34B 0.98
C34 H34C 0.98
C35 C36 1.475(3)
C36 C37 1.354(3)
C36 H36 0.95
C37 C38 1.493(3)
C38 C39 1.398(4)
C38 C44 1.402(4)
C39 C41 1.410(4)
C39 C40 1.502(5)
C40 H40A 0.98
C40 H40B 0.98
C40 H40C 0.98
C41 C42 1.378(5)
C41 H41 0.95
C42 C43 1.370(5)
C42 H42 0.95
C43 C44 1.376(4)
C43 H43 0.95
C44 C45 1.501(5)
C45 H45A 0.98
C45 H45B 0.98
C45 H45C 0.98

loop_
_geom_torsion_atom_site_label_1
_geom_torsion_atom_site_label_2
_geom_torsion_atom_site_label_3
_geom_torsion_atom_site_label_4
_geom_torsion
C35 Ru1 P1 C7 -157.85(10)
Cl1 Ru1 P1 C7 -50.32(8)
Cl2 Ru1 P1 C7 89.96(8)
C35 Ru1 P1 C13 -39.22(11)
Cl1 Ru1 P1 C13 68.30(9)
Cl2 Ru1 P1 C13 -151.42(9)
C35 Ru1 P1 C1 82.03(11)
Cl1 Ru1 P1 C1 -170.44(8)
Cl2 Ru1 P1 C1 -30.17(9)
C7 P1 C1 C6 8.7(2)
C13 P1 C1 C6 -99.0(2)
Ru1 P1 C1 C6 133.22(19)
C7 P1 C1 C2 -170.27(19)
C13 P1 C1 C2 81.9(2)
Ru1 P1 C1 C2 -45.8(2)
C6 C1 C2 C3 1.3(4)
P1 C1 C2 C3 -179.7(2)
C1 C2 C3 C4 -1.3(4)
C2 C3 C4 C5 0.9(4)
C3 C4 C5 C6 -0.6(4)
C2 C1 C6 C5 -0.9(4)
P1 C1 C6 C5 -179.9(2)
C4 C5 C6 C1 0.6(4)
C13 P1 C7 C8 -156.55(19)
C1 P1 C7 C8 94.91(19)
Ru1 P1 C7 C8 -30.5(2)
C13 P1 C7 C12 27.9(2)
C1 P1 C7 C12 -80.7(2)
Ru1 P1 C7 C12 153.93(16)
C12 C7 C8 C9 -2.1(4)
P1 C7 C8 C9 -177.8(2)
C7 C8 C9 C10 3.2(4)
C8 C9 C10 C11 -3.3(4)
C9 C10 C11 C12 2.5(4)
C10 C11 C12 C7 -1.5(4)
C8 C7 C12 C11 1.3(3)
P1 C7 C12 C11 176.90(18)
C7 P1 C13 C14 72.9(2)
C1 P1 C13 C14 -177.8(2)
Ru1 P1 C13 C14 -51.1(2)
C7 P1 C13 C18 -108.6(2)
C1 P1 C13 C18 0.7(2)
Ru1 P1 C13 C18 127.43(18)
C18 C13 C14 C15 -1.4(4)
P1 C13 C14 C15 177.2(2)
C13 C14 C15 C16 -0.3(4)
C14 C15 C16 C17 0.6(4)
C15 C16 C17 C18 0.7(4)
C16 C17 C18 C13 -2.4(4)
C14 C13 C18 C17 2.7(4)
P1 C13 C18 C17 -175.82(19)
C35 Ru1 O21 C25 -1.97(13)
Cl1 Ru1 O21 C25 -109.51(12)
Cl2 Ru1 O21 C25 110.62(12)
C35 Ru1 O21 C22 -160.28(19)
Cl1 Ru1 O21 C22 92.17(17)
Cl2 Ru1 O21 C22 -47.70(17)
C25 O21 C22 C23 -66.1(2)
Ru1 O21 C22 C23 89.8(2)
C25 O21 C22 C24 172.6(2)
Ru1 O21 C22 C24 -31.5(3)
C22 O21 C25 C30 164.40(19)
Ru1 O21 C25 C30 2.7(2)
C22 O21 C25 C26 -16.0(3)
Ru1 O21 C25 C26 -177.72(19)
C30 C25 C26 C27 -1.2(3)
O21 C25 C26 C27 179.2(2)
C25 C26 C27 O31 -178.9(2)
C25 C26 C27 C28 1.7(3)
O31 C27 C28 C29 179.7(2)
C26 C27 C28 C29 -0.9(3)
C27 C28 C29 C30 -0.3(3)
C27 C28 C29 C37 -177.8(2)
O21 C25 C30 C29 179.75(19)
C26 C25 C30 C29 0.1(3)
O21 C25 C30 C35 -2.8(3)
C26 C25 C30 C35 177.6(2)
C28 C29 C30 C25 0.7(3)
C37 C29 C30 C25 178.8(2)
C28 C29 C30 C35 -177.2(2)
C37 C29 C30 C35 0.9(3)
C26 C27 O31 C32 25.1(3)
C28 C27 O31 C32 -155.5(2)
C27 O31 C32 C34 62.7(3)
C27 O31 C32 C33 -176.0(2)
C25 C30 C35 C36 -178.7(2)
C29 C30 C35 C36 -1.0(3)
C25 C30 C35 Ru1 0.8(3)
C29 C30 C35 Ru1 178.52(15)
P1 Ru1 C35 C30 -177.79(15)
Cl1 Ru1 C35 C30 85.58(16)
Cl2 Ru1 C35 C30 -83.10(16)
O21 Ru1 C35 C30 0.69(15)
P1 Ru1 C35 C36 1.4(3)
Cl1 Ru1 C35 C36 -95.2(3)
Cl2 Ru1 C35 C36 96.1(3)
O21 Ru1 C35 C36 179.9(3)
C30 C35 C36 C37 0.7(3)
Ru1 C35 C36 C37 -178.5(2)
C35 C36 C37 C29 -0.2(3)
C35 C36 C37 C38 177.1(2)
C28 C29 C37 C36 177.3(2)
C30 C29 C37 C36 -0.4(3)
C28 C29 C37 C38 -0.2(4)
C30 C29 C37 C38 -177.9(2)
C36 C37 C38 C39 83.3(3)
C29 C37 C38 C39 -99.7(3)
C36 C37 C38 C44 -96.3(3)
C29 C37 C38 C44 80.7(3)
C44 C38 C39 C41 -3.4(4)
C37 C38 C39 C41 177.0(2)
C44 C38 C39 C40 176.5(3)
C37 C38 C39 C40 -3.0(4)
C38 C39 C41 C42 3.5(4)
C40 C39 C41 C42 -176.4(3)
C39 C41 C42 C43 -0.7(5)
C41 C42 C43 C44 -2.3(5)
C42 C43 C44 C38 2.4(5)
C42 C43 C44 C45 -179.3(3)
C39 C38 C44 C43 0.6(4)
C37 C38 C44 C43 -179.9(3)
C39 C38 C44 C45 -177.7(3)
C37 C38 C44 C45 1.8(4)
